data_7117734
loop_
_publ_author_name
'Sk Asif Ikbal'
'Avinash Dhamija'
'Sankar Prasad Rath'

_publ_section_title
;
 Metal-coordination-driven mixed ligand binding in supramolecular
 bisporphyrin tweezers
;
_journal_name_full Chem.Commun.
_journal_page_first 14107
_journal_paper_doi 10.1039/C5cc04882F
_journal_volume 51
_journal_year 2015
_chemical_formula_sum 'C92 H121 Cl4 Mg2 N9 O4'
_chemical_formula_weight 1607.39
_chemical_name_systematic
;
 ?
;
_space_group_crystal_system triclinic
_space_group_IT_number 2
_space_group_name_Hall '-P 1'
_space_group_name_H-M_alt 'P -1'
_symmetry_space_group_name_Hall '-P 1'
_symmetry_space_group_name_H-M 'P -1'
_atom_sites_solution_hydrogens mixed
_audit_creation_method SHELXL-2014
_audit_update_record
;
2015-06-10 deposited with the CCDC.
2015-07-22 downloaded from the CCDC.
;
_cell_angle_alpha 86.112(2)
_cell_angle_beta 73.433(2)
_cell_angle_gamma 69.330(2)
_cell_formula_units_Z 2
_cell_length_a 13.2670(18)
_cell_length_b 18.521(3)
_cell_length_c 20.980(3)
_cell_measurement_reflns_used 999
_cell_measurement_temperature 100(2)
_cell_measurement_theta_max 26.0
_cell_measurement_theta_min 2.5
_cell_volume 4620.0(12)
_computing_cell_refinement 'Bruker SAINT'
_computing_data_collection 'Bruker APEX'
_computing_data_reduction 'Bruker SAINT'
_computing_molecular_graphics 'SHELXL 5.1, XP (Sheldrick, 1994)'
_computing_publication_material SHELXS-97
_computing_structure_refinement 'SHELXL-2014 (Sheldrick, 2014)'
_computing_structure_solution 'SHELXS-97 (Sheldrick, 2008)'
_diffrn_ambient_temperature 100(2)
_diffrn_measured_fraction_theta_full 0.982
_diffrn_measured_fraction_theta_max 0.975
_diffrn_measurement_device_type 'Bruker SMART APEX'
_diffrn_measurement_method \w
_diffrn_radiation_type MoK\a
_diffrn_radiation_wavelength 0.71073
_diffrn_reflns_av_R_equivalents 0.0459
_diffrn_reflns_av_unetI/netI 0.1165
_diffrn_reflns_laue_measured_fraction_full 0.982
_diffrn_reflns_laue_measured_fraction_max 0.975
_diffrn_reflns_limit_h_max 16
_diffrn_reflns_limit_h_min -16
_diffrn_reflns_limit_k_max 22
_diffrn_reflns_limit_k_min -12
_diffrn_reflns_limit_l_max 25
_diffrn_reflns_limit_l_min -25
_diffrn_reflns_number 25736
_diffrn_reflns_point_group_measured_fraction_full 0.982
_diffrn_reflns_point_group_measured_fraction_max 0.975
_diffrn_reflns_theta_full 25.000
_diffrn_reflns_theta_max 26.000
_diffrn_reflns_theta_min 2.193
_diffrn_source 'fine-focus sealed tube'
_exptl_absorpt_coefficient_mu 0.194
_exptl_absorpt_correction_T_max 0.970
_exptl_absorpt_correction_T_min 0.950
_exptl_absorpt_correction_type multi-scan
_exptl_absorpt_process_details 'SADABS 2.05 (Sheldrick, 2002)'
_exptl_crystal_colour 'dark brown'
_exptl_crystal_density_diffrn 1.155
_exptl_crystal_description block
_exptl_crystal_F_000 1720
_exptl_crystal_size_max 0.260
_exptl_crystal_size_mid 0.200
_exptl_crystal_size_min 0.160
_refine_diff_density_max 0.671
_refine_diff_density_min -0.535
_refine_diff_density_rms 0.071
_refine_ls_extinction_coef .
_refine_ls_extinction_method none
_refine_ls_goodness_of_fit_ref 0.926
_refine_ls_hydrogen_treatment constr
_refine_ls_matrix_type full
_refine_ls_number_parameters 970
_refine_ls_number_reflns 17732
_refine_ls_number_restraints 0
_refine_ls_restrained_S_all 0.926
_refine_ls_R_factor_all 0.1460
_refine_ls_R_factor_gt 0.0856
_refine_ls_shift/su_max 0.000
_refine_ls_shift/su_mean 0.000
_refine_ls_structure_factor_coef Fsqd
_refine_ls_weighting_details 'w=1/[\s^2^(Fo^2^)+(0.1375P)^2^] where P=(Fo^2^+2Fc^2^)/3'
_refine_ls_weighting_scheme calc
_refine_ls_wR_factor_gt 0.2184
_refine_ls_wR_factor_ref 0.2511
_reflns_Friedel_coverage 0.000
_reflns_friedel_fraction_full .
_reflns_friedel_fraction_max .
_reflns_number_gt 8835
_reflns_number_total 17732
_reflns_threshold_expression 'I > 2\s(I)'
_cod_data_source_file c5cc04882f2.cif
_cod_data_source_block 22febc
_cod_original_cell_volume 4619.9(11)
_cod_database_code 7117734
_shelx_space_group_comment
;
The symmetry employed for this shelxl refinement is uniquely defined
by the following loop, which should always be used as a source of
symmetry information in preference to the above space-group names.
They are only intended as comments.
;
_shelx_estimated_absorpt_t_min 0.951
_shelx_estimated_absorpt_t_max 0.970
_shelxl_version_number 2014-3

loop_
_space_group_symop_operation_xyz
'x, y, z'
'-x, -y, -z'

loop_
_atom_site_label
_atom_site_type_symbol
_atom_site_fract_x
_atom_site_fract_y
_atom_site_fract_z
_atom_site_U_iso_or_equiv
_atom_site_adp_type
_atom_site_occupancy
_atom_site_site_symmetry_order
_atom_site_calc_flag
_atom_site_refinement_flags_posn
_atom_site_refinement_flags_adp
_atom_site_refinement_flags_occupancy
_atom_site_disorder_assembly
_atom_site_disorder_group
Mg1 Mg -0.32071(9) 0.86649(7) 0.88427(6) 0.0292(3) Uani 1 1 d . . . . .
Mg2 Mg -0.04333(10) 0.57571(7) 0.65214(6) 0.0317(3) Uani 1 1 d . . . . .
O1 O -0.2415(2) 0.77842(14) 0.80525(13) 0.0394(6) Uani 1 1 d . . . . .
O2 O -0.1165(2) 0.62391(15) 0.75873(13) 0.0429(7) Uani 1 1 d . . . . .
O3 O -0.39231(19) 0.96121(14) 0.95803(11) 0.0331(6) Uani 1 1 d . . . . .
O4 O 0.0384(2) 0.52414(15) 0.54820(12) 0.0397(6) Uani 1 1 d . . . . .
N1 N -0.2424(2) 0.93423(16) 0.82168(14) 0.0298(7) Uani 1 1 d . . . . .
N2 N -0.1883(2) 0.82099(17) 0.92657(15) 0.0341(7) Uani 1 1 d . . . . .
N3 N -0.3992(2) 0.79817(16) 0.94654(15) 0.0328(7) Uani 1 1 d . . . . .
N4 N -0.4532(2) 0.90981(16) 0.84187(14) 0.0284(7) Uani 1 1 d . . . . .
N5 N -0.2871(2) 0.92105(16) 0.62503(14) 0.0311(7) Uani 1 1 d . . . . .
H5A H -0.2611 0.8926 0.6561 0.037 Uiso 1 1 calc R U . . .
N6 N -0.1913(2) 0.63721(16) 0.62892(14) 0.0312(7) Uani 1 1 d . . . . .
N7 N -0.0954(2) 0.48282(17) 0.68263(15) 0.0336(7) Uani 1 1 d . . . . .
N8 N 0.1043(2) 0.51543(17) 0.67628(15) 0.0332(7) Uani 1 1 d . . . . .
N9 N 0.0081(2) 0.66828(16) 0.62016(14) 0.0302(7) Uani 1 1 d . . . . .
C1 C -0.2741(3) 0.9784(2) 0.77127(17) 0.0278(8) Uani 1 1 d . . . . .
C2 C -0.1860(3) 1.0101(2) 0.73669(18) 0.0315(8) Uani 1 1 d . . . . .
C3 C -0.1060(3) 0.9856(2) 0.77007(18) 0.0317(8) Uani 1 1 d . . . . .
C4 C -0.1408(3) 0.9370(2) 0.82237(17) 0.0300(8) Uani 1 1 d . . . . .
C5 C -0.0755(3) 0.8951(2) 0.86426(18) 0.0325(8) Uani 1 1 d . . . . .
H5B H -0.0081 0.9049 0.8596 0.039 Uiso 1 1 calc R U . . .
C6 C -0.0955(3) 0.8422(2) 0.91082(19) 0.0358(9) Uani 1 1 d . . . . .
C7 C -0.0197(3) 0.7976(3) 0.9504(2) 0.0454(11) Uani 1 1 d . . . . .
C8 C -0.0697(3) 0.7518(3) 0.9883(2) 0.0460(11) Uani 1 1 d . . . . .
C9 C -0.1777(3) 0.7677(2) 0.97496(19) 0.0381(9) Uani 1 1 d . . . . .
C10 C -0.2578(3) 0.7347(2) 1.0052(2) 0.0444(10) Uani 1 1 d . . . . .
H10A H -0.2394 0.6973 1.0372 0.053 Uiso 1 1 calc R U . . .
C11 C -0.3629(3) 0.7503(2) 0.9940(2) 0.0419(10) Uani 1 1 d . . . . .
C12 C -0.4492(4) 0.7203(3) 1.0317(2) 0.0507(11) Uani 1 1 d . . . . .
C13 C -0.5383(3) 0.7508(2) 1.0057(2) 0.0455(10) Uani 1 1 d . . . . .
C14 C -0.5054(3) 0.7990(2) 0.95256(19) 0.0352(9) Uani 1 1 d . . . . .
C15 C -0.5714(3) 0.8430(2) 0.91321(19) 0.0372(9) Uani 1 1 d . . . . .
H15A H -0.6426 0.8378 0.9216 0.045 Uiso 1 1 calc R U . . .
C16 C -0.5496(3) 0.8935(2) 0.86356(18) 0.0317(8) Uani 1 1 d . . . . .
C17 C -0.6279(3) 0.9361(2) 0.8262(2) 0.0391(9) Uani 1 1 d . . . . .
C18 C -0.5753(3) 0.9771(2) 0.78057(19) 0.0379(9) Uani 1 1 d . . . . .
C19 C -0.4631(3) 0.9608(2) 0.79126(17) 0.0311(8) Uani 1 1 d . . . . .
C20 C -0.3791(3) 0.9908(2) 0.75761(17) 0.0310(8) Uani 1 1 d . . . . .
C21 C -0.1739(3) 1.0600(2) 0.67703(19) 0.0383(9) Uani 1 1 d . . . . .
H21A H -0.2105 1.0482 0.6461 0.046 Uiso 1 1 calc R U . . .
H21B H -0.0932 1.0468 0.6535 0.046 Uiso 1 1 calc R U . . .
C22 C -0.2253(4) 1.1469(2) 0.6950(2) 0.0471(11) Uani 1 1 d . . . . .
H22A H -0.2217 1.1760 0.6542 0.071 Uiso 1 1 calc R U . . .
H22B H -0.1832 1.1602 0.7210 0.071 Uiso 1 1 calc R U . . .
H22C H -0.3038 1.1598 0.7213 0.071 Uiso 1 1 calc R U . . .
C23 C -0.0001(3) 1.0043(2) 0.75726(19) 0.0378(9) Uani 1 1 d . . . . .
H23A H 0.0222 1.0184 0.7103 0.045 Uiso 1 1 calc R U . . .
H23B H 0.0611 0.9578 0.7643 0.045 Uiso 1 1 calc R U . . .
C24 C -0.0155(4) 1.0709(2) 0.8030(2) 0.0513(11) Uani 1 1 d . . . . .
H24A H 0.0547 1.0815 0.7930 0.077 Uiso 1 1 calc R U . . .
H24B H -0.0357 1.0566 0.8496 0.077 Uiso 1 1 calc R U . . .
H24C H -0.0754 1.1173 0.7958 0.077 Uiso 1 1 calc R U . . .
C25 C 0.0941(4) 0.8005(3) 0.9439(2) 0.0625(14) Uani 1 1 d . . . . .
H25A H 0.1145 0.7844 0.9859 0.075 Uiso 1 1 calc R U . . .
H25B H 0.0925 0.8541 0.9362 0.075 Uiso 1 1 calc R U . . .
C26 C 0.1870(5) 0.7445(4) 0.8832(3) 0.097(2) Uani 1 1 d . . . . .
H26A H 0.2619 0.7419 0.8836 0.146 Uiso 1 1 calc R U . . .
H26B H 0.1731 0.7649 0.8410 0.146 Uiso 1 1 calc R U . . .
H26C H 0.1824 0.6927 0.8882 0.146 Uiso 1 1 calc R U . . .
C27 C -0.0299(4) 0.6976(3) 1.0405(2) 0.0655(15) Uani 1 1 d . . . . .
H27A H -0.0523 0.6519 1.0407 0.079 Uiso 1 1 calc R U . . .
H27B H 0.0531 0.6793 1.0284 0.079 Uiso 1 1 calc R U . . .
C28 C -0.0757(5) 0.7340(4) 1.1090(3) 0.098(2) Uani 1 1 d . . . . .
H28A H -0.0445 0.6970 1.1401 0.148 Uiso 1 1 calc R U . . .
H28B H -0.1576 0.7491 1.1227 0.148 Uiso 1 1 calc R U . . .
H28C H -0.0551 0.7798 1.1092 0.148 Uiso 1 1 calc R U . . .
C29 C -0.4453(5) 0.6710(4) 1.0918(3) 0.095(2) Uani 1 1 d . . . . .
H29A H -0.3665 0.6385 1.0885 0.113 Uiso 1 1 calc R U . . .
H29B H -0.4880 0.6364 1.0929 0.113 Uiso 1 1 calc R U . . .
C30 C -0.4946(6) 0.7206(6) 1.1552(3) 0.176(5) Uani 1 1 d . . . . .
H30A H -0.5067 0.6882 1.1935 0.264 Uiso 1 1 calc R U . . .
H30B H -0.5663 0.7601 1.1541 0.264 Uiso 1 1 calc R U . . .
H30C H -0.4426 0.7457 1.1591 0.264 Uiso 1 1 calc R U . . .
C31 C -0.6490(4) 0.7396(3) 1.0277(2) 0.0602(13) Uani 1 1 d . . . . .
H31A H -0.6398 0.6903 1.0508 0.072 Uiso 1 1 calc R U . . .
H31B H -0.6730 0.7356 0.9879 0.072 Uiso 1 1 calc R U . . .
C32 C -0.7393(4) 0.8035(4) 1.0732(3) 0.0882(19) Uani 1 1 d . . . . .
H32A H -0.8085 0.7914 1.0874 0.132 Uiso 1 1 calc R U . . .
H32B H -0.7529 0.8520 1.0497 0.132 Uiso 1 1 calc R U . . .
H32C H -0.7156 0.8088 1.1123 0.132 Uiso 1 1 calc R U . . .
C33 C -0.7452(4) 0.9376(3) 0.8417(2) 0.0600(14) Uani 1 1 d . . . . .
H33A H -0.7459 0.8844 0.8487 0.072 Uiso 1 1 calc R U . . .
H33B H -0.7754 0.9579 0.8035 0.072 Uiso 1 1 calc R U . . .
C34 C -0.8216(4) 0.9893(4) 0.9055(3) 0.0846(18) Uani 1 1 d . . . . .
H34A H -0.8985 0.9898 0.9142 0.127 Uiso 1 1 calc R U . . .
H34B H -0.8213 1.0421 0.8985 0.127 Uiso 1 1 calc R U . . .
H34C H -0.7930 0.9684 0.9436 0.127 Uiso 1 1 calc R U . . .
C35 C -0.6323(3) 1.0271(3) 0.7326(2) 0.0508(12) Uani 1 1 d . . . . .
H35A H -0.6846 1.0047 0.7235 0.061 Uiso 1 1 calc R U . . .
H35B H -0.5749 1.0259 0.6901 0.061 Uiso 1 1 calc R U . . .
C36 C -0.6968(4) 1.1101(3) 0.7561(3) 0.0714(16) Uani 1 1 d . . . . .
H36A H -0.7309 1.1386 0.7220 0.107 Uiso 1 1 calc R U . . .
H36B H -0.6457 1.1334 0.7644 0.107 Uiso 1 1 calc R U . . .
H36C H -0.7559 1.1123 0.7974 0.107 Uiso 1 1 calc R U . . .
C37 C -0.3997(3) 1.0409(2) 0.69924(17) 0.0313(8) Uani 1 1 d . . . . .
H37A H -0.4812 1.0700 0.7085 0.038 Uiso 1 1 calc R U . . .
H37B H -0.3615 1.0789 0.6952 0.038 Uiso 1 1 calc R U . . .
C38 C -0.3600(3) 0.9969(2) 0.63460(18) 0.0304(8) Uani 1 1 d . . . . .
C39 C -0.3803(3) 1.0208(2) 0.57426(18) 0.0336(9) Uani 1 1 d . . . . .
C40 C -0.4507(3) 1.0998(2) 0.5605(2) 0.0360(9) Uani 1 1 d . . . . .
H40A H -0.5189 1.1186 0.5985 0.043 Uiso 1 1 calc R U . . .
H40B H -0.4750 1.0966 0.5206 0.043 Uiso 1 1 calc R U . . .
C41 C -0.3904(4) 1.1580(2) 0.5490(2) 0.0491(11) Uani 1 1 d . . . . .
H41A H -0.4406 1.2082 0.5395 0.074 Uiso 1 1 calc R U . . .
H41B H -0.3231 1.1401 0.5112 0.074 Uiso 1 1 calc R U . . .
H41C H -0.3689 1.1632 0.5890 0.074 Uiso 1 1 calc R U . . .
C42 C -0.3165(3) 0.9569(2) 0.52745(18) 0.0322(8) Uani 1 1 d . . . . .
C43 C -0.3095(3) 0.9554(2) 0.45385(18) 0.0369(9) Uani 1 1 d . . . . .
H43A H -0.2926 0.9018 0.4390 0.044 Uiso 1 1 calc R U . . .
H43B H -0.3833 0.9873 0.4475 0.044 Uiso 1 1 calc R U . . .
C44 C -0.2202(3) 0.9855(3) 0.41089(19) 0.0470(11) Uani 1 1 d . . . . .
H44A H -0.2188 0.9831 0.3641 0.071 Uiso 1 1 calc R U . . .
H44B H -0.1467 0.9535 0.4163 0.071 Uiso 1 1 calc R U . . .
H44C H -0.2375 1.0390 0.4246 0.071 Uiso 1 1 calc R U . . .
C45 C -0.2611(3) 0.8966(2) 0.56001(17) 0.0315(8) Uani 1 1 d . . . . .
C46 C -0.1814(3) 0.8176(2) 0.53286(18) 0.0346(9) Uani 1 1 d . . . . .
H46A H -0.1104 0.8234 0.5057 0.041 Uiso 1 1 calc R U . . .
H46B H -0.2132 0.8000 0.5021 0.041 Uiso 1 1 calc R U . . .
C51 C -0.2235(3) 0.7084(2) 0.60100(18) 0.0320(8) Uani 1 1 d . . . . .
C52 C -0.3373(3) 0.7275(2) 0.5954(2) 0.0403(10) Uani 1 1 d . . . . .
C53 C -0.3709(3) 0.6676(2) 0.6217(3) 0.0542(12) Uani 1 1 d . . . . .
C54 C -0.2790(3) 0.6106(2) 0.6403(2) 0.0397(10) Uani 1 1 d . . . . .
C55 C -0.2788(3) 0.5381(2) 0.6630(2) 0.0447(10) Uani 1 1 d . . . . .
H55A H -0.3463 0.5286 0.6674 0.054 Uiso 1 1 calc R U . . .
C56 C -0.1939(3) 0.4774(2) 0.6803(2) 0.0396(10) Uani 1 1 d . . . . .
C57 C -0.1968(3) 0.4001(2) 0.6981(2) 0.0435(10) Uani 1 1 d . . . . .
C58 C -0.0975(3) 0.3601(2) 0.7118(2) 0.0400(10) Uani 1 1 d . . . . .
C59 C -0.0352(3) 0.4127(2) 0.70231(18) 0.0347(9) Uani 1 1 d . . . . .
C60 C 0.0724(3) 0.3948(2) 0.71078(19) 0.0370(9) Uani 1 1 d . . . . .
H60A H 0.1048 0.3446 0.7258 0.044 Uiso 1 1 calc R U . . .
C61 C 0.1364(3) 0.4419(2) 0.6997(2) 0.0379(9) Uani 1 1 d . . . . .
C62 C 0.2466(4) 0.4219(2) 0.7090(3) 0.0542(12) Uani 1 1 d . . . . .
C63 C 0.2796(4) 0.4842(2) 0.6924(3) 0.0556(13) Uani 1 1 d . . . . .
C64 C 0.1899(3) 0.5422(2) 0.6710(2) 0.0391(9) Uani 1 1 d . . . . .
C65 C 0.1894(3) 0.6144(2) 0.64748(19) 0.0369(9) Uani 1 1 d . . . . .
H65A H 0.2545 0.6258 0.6460 0.044 Uiso 1 1 calc R U . . .
C66 C 0.1065(3) 0.6726(2) 0.62576(18) 0.0327(8) Uani 1 1 d . . . . .
C67 C 0.1145(3) 0.7471(2) 0.60469(18) 0.0352(9) Uani 1 1 d . . . . .
C68 C 0.0204(3) 0.7874(2) 0.58451(18) 0.0328(8) Uani 1 1 d . . . . .
C69 C -0.0476(3) 0.7361(2) 0.59455(17) 0.0321(8) Uani 1 1 d . . . . .
C70 C -0.1515(3) 0.7526(2) 0.58086(17) 0.0312(8) Uani 1 1 d . . . . .
C71 C -0.4177(4) 0.7980(2) 0.5730(2) 0.0491(11) Uani 1 1 d . . . . .
H71A H -0.4603 0.7811 0.5490 0.059 Uiso 1 1 calc R U . . .
H71B H -0.3741 0.8256 0.5415 0.059 Uiso 1 1 calc R U . . .
C72 C -0.5002(3) 0.8535(2) 0.6303(2) 0.0545(12) Uani 1 1 d . . . . .
H72A H -0.5465 0.8995 0.6125 0.082 Uiso 1 1 calc R U . . .
H72B H -0.4587 0.8687 0.6555 0.082 Uiso 1 1 calc R U . . .
H72C H -0.5484 0.8280 0.6596 0.082 Uiso 1 1 calc R U . . .
C73 C -0.4852(4) 0.6612(3) 0.6358(4) 0.114(3) Uani 1 1 d . . . . .
H73A H -0.4788 0.6095 0.6214 0.136 Uiso 1 1 calc R U . . .
H73B H -0.5322 0.7009 0.6121 0.136 Uiso 1 1 calc R U . . .
C75 C -0.2882(4) 0.3714(3) 0.6965(3) 0.0692(16) Uani 1 1 d . . . . .
H75A H -0.3619 0.4122 0.7150 0.083 Uiso 1 1 calc R U . . .
H75B H -0.2845 0.3261 0.7249 0.083 Uiso 1 1 calc R U . . .
C76 C -0.2783(6) 0.3477(4) 0.6234(4) 0.108(2) Uani 1 1 d . . . . .
H76A H -0.3341 0.3239 0.6248 0.162 Uiso 1 1 calc R U . . .
H76B H -0.2029 0.3107 0.6035 0.162 Uiso 1 1 calc R U . . .
H76C H -0.2917 0.3937 0.5966 0.162 Uiso 1 1 calc R U . . .
C77 C -0.0542(3) 0.2774(2) 0.7282(2) 0.0469(11) Uani 1 1 d . . . . .
H77A H -0.1185 0.2600 0.7481 0.056 Uiso 1 1 calc R U . . .
H77B H -0.0131 0.2725 0.7619 0.056 Uiso 1 1 calc R U . . .
C78 C 0.0242(4) 0.2244(2) 0.6676(2) 0.0532(12) Uani 1 1 d . . . . .
H78A H 0.0519 0.1713 0.6818 0.080 Uiso 1 1 calc R U . . .
H78B H 0.0877 0.2416 0.6472 0.080 Uiso 1 1 calc R U . . .
H78C H -0.0171 0.2266 0.6351 0.080 Uiso 1 1 calc R U . . .
C79 C 0.3105(4) 0.3457(3) 0.7323(3) 0.084(2) Uani 1 1 d . . . . .
H79A H 0.2568 0.3244 0.7630 0.101 Uiso 1 1 calc R U . . .
H79B H 0.3588 0.3538 0.7574 0.101 Uiso 1 1 calc R U . . .
C80 C 0.3835(6) 0.2873(4) 0.6749(5) 0.149(4) Uani 1 1 d . . . . .
H80A H 0.4239 0.2388 0.6925 0.223 Uiso 1 1 calc R U . . .
H80B H 0.4375 0.3078 0.6446 0.223 Uiso 1 1 calc R U . . .
H80C H 0.3359 0.2779 0.6507 0.223 Uiso 1 1 calc R U . . .
C81 C 0.3865(4) 0.4927(3) 0.6944(4) 0.095(2) Uani 1 1 d . . . . .
H81A H 0.4047 0.5299 0.6631 0.114 Uiso 0.58 1 d . U P A 1
H81B H 0.4481 0.4441 0.6833 0.114 Uiso 0.58 1 d . U P A 1
H81C H 0.4252 0.4548 0.7210 0.114 Uiso 0.42 1 d . U P A 2
H81D H 0.3761 0.5435 0.7089 0.114 Uiso 0.42 1 d . U P A 2
C82 C 0.3664(9) 0.5238(6) 0.7748(6) 0.102(5) Uani 0.580(12) 1 d . . P . .
H82A H 0.4394 0.5147 0.7824 0.153 Uiso 0.580(12) 1 calc R U P . .
H82B H 0.3265 0.4951 0.8067 0.153 Uiso 0.580(12) 1 calc R U P . .
H82C H 0.3221 0.5791 0.7806 0.153 Uiso 0.580(12) 1 calc R U P . .
C82A C 0.464(2) 0.4742(14) 0.6030(11) 0.163(10) Uiso 0.420(12) 1 d . . P . .
H82D H 0.4805 0.4204 0.5905 0.245 Uiso 0.420(12) 1 calc R U P . .
H82E H 0.5351 0.4839 0.5946 0.245 Uiso 0.420(12) 1 calc R U P . .
H82F H 0.4182 0.5088 0.5767 0.245 Uiso 0.420(12) 1 calc R U P . .
C83 C 0.2032(3) 0.7759(2) 0.6104(2) 0.0427(10) Uani 1 1 d . . . . .
H83A H 0.2052 0.8188 0.5799 0.051 Uiso 1 1 calc R U . . .
H83B H 0.2771 0.7339 0.5965 0.051 Uiso 1 1 calc R U . . .
C84 C 0.1833(4) 0.8039(3) 0.6811(3) 0.0612(13) Uani 1 1 d . . . . .
H84A H 0.2436 0.8220 0.6827 0.092 Uiso 1 1 calc R U . . .
H84B H 0.1823 0.7613 0.7114 0.092 Uiso 1 1 calc R U . . .
H84C H 0.1111 0.8463 0.6947 0.092 Uiso 1 1 calc R U . . .
C85 C -0.0002(3) 0.8683(2) 0.56053(19) 0.0379(9) Uani 1 1 d . . . . .
H85A H 0.0219 0.8972 0.5890 0.045 Uiso 1 1 calc R U . . .
H85B H -0.0816 0.8941 0.5660 0.045 Uiso 1 1 calc R U . . .
C86 C 0.0629(4) 0.8730(3) 0.4883(2) 0.0492(11) Uani 1 1 d . . . . .
H86A H 0.0550 0.9269 0.4784 0.074 Uiso 1 1 calc R U . . .
H86B H 0.0318 0.8533 0.4591 0.074 Uiso 1 1 calc R U . . .
H86C H 0.1425 0.8419 0.4808 0.074 Uiso 1 1 calc R U . . .
C87 C -0.2917(3) 0.7324(2) 0.7826(2) 0.0426(10) Uani 1 1 d . . . . .
H87A H -0.2861 0.7408 0.7348 0.051 Uiso 1 1 calc R U . . .
H87B H -0.3722 0.7483 0.8074 0.051 Uiso 1 1 calc R U . . .
C88 C -0.2349(4) 0.6487(2) 0.7924(2) 0.0502(11) Uani 1 1 d . . . . .
H88A H -0.2458 0.6397 0.8406 0.060 Uiso 1 1 calc R U . . .
H88B H -0.2694 0.6177 0.7750 0.060 Uiso 1 1 calc R U . . .
C89 C -0.0686(3) 0.6712(2) 0.7837(2) 0.0422(10) Uani 1 1 d . . . . .
H89A H 0.0129 0.6547 0.7613 0.051 Uiso 1 1 calc R U . . .
H89B H -0.0788 0.6640 0.8320 0.051 Uiso 1 1 calc R U . . .
C90 C -0.1230(3) 0.7544(2) 0.7717(2) 0.0409(10) Uani 1 1 d . . . . .
H90A H -0.0888 0.7859 0.7887 0.049 Uiso 1 1 calc R U . . .
H90B H -0.1115 0.7622 0.7233 0.049 Uiso 1 1 calc R U . . .
C91 C -0.4585(3) 1.0379(2) 0.94450(19) 0.0378(9) Uani 1 1 d . . . . .
H91A H -0.4405 1.0449 0.8959 0.045 Uiso 1 1 calc R U . . .
H91B H -0.4403 1.0765 0.9651 0.045 Uiso 1 1 calc R U . . .
C92 C -0.5811(3) 1.0501(2) 0.97192(17) 0.0366(9) Uani 1 1 d . . . . .
H92A H -0.6262 1.1031 0.9631 0.044 Uiso 1 1 calc R U . . .
H92B H -0.6000 1.0133 0.9495 0.044 Uiso 1 1 calc R U . . .
C93 C 0.0225(4) 0.5678(2) 0.4903(2) 0.0512(12) Uani 1 1 d . . . . .
H93A H 0.0933 0.5513 0.4538 0.061 Uiso 1 1 calc R U . . .
H93B H 0.0021 0.6233 0.5006 0.061 Uiso 1 1 calc R U . . .
C94 C 0.0679(4) 0.4443(2) 0.5315(2) 0.0539(13) Uani 1 1 d . . . . .
H94A H 0.0794 0.4131 0.5708 0.065 Uiso 1 1 calc R U . . .
H94B H 0.1390 0.4271 0.4954 0.065 Uiso 1 1 calc R U . . .
C74 C -0.5476(6) 0.6767(5) 0.7283(6) 0.178(5) Uani 1 1 d . . . . .
H74A H -0.6274 0.6833 0.7398 0.267 Uiso 1 1 calc R U . . .
H74B H -0.5396 0.7232 0.7428 0.267 Uiso 1 1 calc R U . . .
H74C H -0.5085 0.6319 0.7507 0.267 Uiso 1 1 calc R U . . .

loop_
_atom_site_aniso_label
_atom_site_aniso_U_11
_atom_site_aniso_U_22
_atom_site_aniso_U_33
_atom_site_aniso_U_23
_atom_site_aniso_U_13
_atom_site_aniso_U_12
Mg1 0.0297(6) 0.0303(6) 0.0313(7) 0.0013(5) -0.0125(5) -0.0115(5)
Mg2 0.0350(7) 0.0287(6) 0.0363(7) 0.0014(5) -0.0141(6) -0.0136(5)
O1 0.0339(14) 0.0406(15) 0.0459(16) -0.0130(12) -0.0088(12) -0.0150(12)
O2 0.0457(16) 0.0368(15) 0.0440(16) -0.0034(12) -0.0055(13) -0.0162(13)
O3 0.0361(14) 0.0363(14) 0.0265(13) 0.0002(11) -0.0084(11) -0.0121(11)
O4 0.0457(16) 0.0437(15) 0.0353(15) -0.0050(12) -0.0152(12) -0.0179(13)
N1 0.0269(16) 0.0326(16) 0.0345(17) 0.0006(13) -0.0112(13) -0.0137(13)
N2 0.0336(17) 0.0359(17) 0.0359(18) 0.0017(14) -0.0149(14) -0.0118(14)
N3 0.0311(17) 0.0291(16) 0.0413(18) 0.0005(14) -0.0130(14) -0.0116(13)
N4 0.0289(16) 0.0315(16) 0.0295(16) 0.0001(13) -0.0089(13) -0.0152(13)
N5 0.0365(17) 0.0338(17) 0.0289(17) 0.0102(13) -0.0168(14) -0.0148(14)
N6 0.0344(17) 0.0271(16) 0.0352(18) 0.0014(13) -0.0104(14) -0.0140(13)
N7 0.0317(17) 0.0297(16) 0.0431(19) 0.0011(14) -0.0118(14) -0.0141(14)
N8 0.0345(17) 0.0320(17) 0.0371(18) -0.0001(14) -0.0134(14) -0.0136(14)
N9 0.0356(17) 0.0311(16) 0.0276(16) -0.0006(13) -0.0112(13) -0.0140(14)
C1 0.0278(18) 0.0314(19) 0.0266(19) 0.0010(15) -0.0070(15) -0.0135(15)
C2 0.0312(19) 0.0320(19) 0.033(2) -0.0017(16) -0.0100(16) -0.0122(16)
C3 0.0266(19) 0.037(2) 0.033(2) -0.0018(16) -0.0067(16) -0.0139(16)
C4 0.0275(19) 0.035(2) 0.030(2) -0.0056(16) -0.0066(15) -0.0141(16)
C5 0.0286(19) 0.037(2) 0.038(2) -0.0009(17) -0.0139(16) -0.0141(16)
C6 0.035(2) 0.038(2) 0.037(2) -0.0010(17) -0.0174(17) -0.0107(17)
C7 0.037(2) 0.063(3) 0.044(2) 0.007(2) -0.0203(19) -0.020(2)
C8 0.039(2) 0.059(3) 0.044(2) 0.014(2) -0.0202(19) -0.017(2)
C9 0.035(2) 0.043(2) 0.039(2) 0.0056(18) -0.0167(18) -0.0136(18)
C10 0.041(2) 0.047(2) 0.048(3) 0.013(2) -0.021(2) -0.014(2)
C11 0.038(2) 0.044(2) 0.049(2) 0.015(2) -0.0188(19) -0.0172(19)
C12 0.048(3) 0.057(3) 0.051(3) 0.023(2) -0.020(2) -0.021(2)
C13 0.042(2) 0.047(2) 0.053(3) 0.015(2) -0.016(2) -0.022(2)
C14 0.034(2) 0.035(2) 0.042(2) 0.0003(17) -0.0126(17) -0.0162(17)
C15 0.036(2) 0.041(2) 0.040(2) -0.0041(18) -0.0124(18) -0.0174(18)
C16 0.033(2) 0.035(2) 0.035(2) 0.0002(16) -0.0129(16) -0.0186(17)
C17 0.039(2) 0.047(2) 0.044(2) 0.0107(19) -0.0227(19) -0.0222(19)
C18 0.037(2) 0.051(2) 0.038(2) 0.0092(19) -0.0193(18) -0.0255(19)
C19 0.0299(19) 0.036(2) 0.032(2) -0.0011(16) -0.0113(16) -0.0146(16)
C20 0.033(2) 0.035(2) 0.032(2) 0.0053(16) -0.0144(16) -0.0170(16)
C21 0.042(2) 0.044(2) 0.040(2) 0.0097(18) -0.0199(18) -0.0232(19)
C22 0.061(3) 0.044(2) 0.055(3) 0.014(2) -0.033(2) -0.029(2)
C23 0.038(2) 0.046(2) 0.039(2) 0.0040(18) -0.0135(18) -0.0243(19)
C24 0.050(3) 0.047(2) 0.076(3) 0.008(2) -0.036(2) -0.027(2)
C25 0.047(3) 0.089(4) 0.074(3) 0.032(3) -0.042(3) -0.035(3)
C26 0.055(3) 0.151(6) 0.084(4) -0.002(4) -0.018(3) -0.034(4)
C27 0.054(3) 0.092(4) 0.064(3) 0.038(3) -0.037(3) -0.031(3)
C28 0.102(5) 0.153(6) 0.071(4) 0.052(4) -0.052(4) -0.068(5)
C29 0.074(4) 0.131(5) 0.107(5) 0.080(5) -0.052(4) -0.062(4)
C30 0.111(6) 0.287(12) 0.053(4) 0.050(6) -0.023(4) 0.015(7)
C31 0.050(3) 0.077(3) 0.063(3) 0.032(3) -0.024(2) -0.032(3)
C32 0.050(3) 0.138(6) 0.078(4) 0.006(4) -0.011(3) -0.040(4)
C33 0.047(3) 0.083(3) 0.073(3) 0.041(3) -0.036(3) -0.043(3)
C34 0.050(3) 0.105(5) 0.092(4) 0.029(4) -0.017(3) -0.027(3)
C35 0.042(2) 0.065(3) 0.062(3) 0.023(2) -0.027(2) -0.032(2)
C36 0.044(3) 0.079(4) 0.082(4) 0.038(3) -0.019(3) -0.014(3)
C37 0.034(2) 0.035(2) 0.034(2) 0.0064(16) -0.0154(16) -0.0199(17)
C38 0.0281(19) 0.036(2) 0.036(2) 0.0092(16) -0.0161(16) -0.0167(16)
C39 0.033(2) 0.043(2) 0.036(2) 0.0085(17) -0.0150(17) -0.0240(17)
C40 0.037(2) 0.036(2) 0.044(2) 0.0104(17) -0.0229(18) -0.0167(17)
C41 0.054(3) 0.039(2) 0.068(3) 0.017(2) -0.028(2) -0.026(2)
C42 0.037(2) 0.039(2) 0.035(2) 0.0063(17) -0.0159(17) -0.0252(17)
C43 0.038(2) 0.045(2) 0.038(2) 0.0100(18) -0.0211(18) -0.0207(18)
C44 0.051(3) 0.067(3) 0.034(2) 0.010(2) -0.016(2) -0.033(2)
C45 0.033(2) 0.039(2) 0.031(2) 0.0101(16) -0.0118(16) -0.0217(17)
C46 0.047(2) 0.036(2) 0.032(2) 0.0060(16) -0.0190(18) -0.0215(18)
C51 0.036(2) 0.033(2) 0.034(2) 0.0058(16) -0.0165(17) -0.0166(17)
C52 0.038(2) 0.033(2) 0.057(3) 0.0078(19) -0.020(2) -0.0160(18)
C53 0.039(2) 0.035(2) 0.098(4) 0.009(2) -0.034(2) -0.0138(19)
C54 0.036(2) 0.029(2) 0.057(3) 0.0027(18) -0.0154(19) -0.0126(17)
C55 0.029(2) 0.038(2) 0.072(3) 0.004(2) -0.013(2) -0.0181(18)
C56 0.038(2) 0.0229(19) 0.052(3) 0.0035(17) -0.0077(19) -0.0091(17)
C57 0.040(2) 0.039(2) 0.056(3) 0.003(2) -0.011(2) -0.0200(19)
C58 0.042(2) 0.030(2) 0.045(2) 0.0044(17) -0.0090(19) -0.0118(18)
C59 0.037(2) 0.032(2) 0.036(2) -0.0030(16) -0.0077(17) -0.0147(17)
C60 0.040(2) 0.030(2) 0.045(2) -0.0009(17) -0.0182(18) -0.0109(17)
C61 0.036(2) 0.0257(19) 0.053(3) -0.0019(17) -0.0156(19) -0.0088(17)
C62 0.046(3) 0.034(2) 0.087(4) -0.001(2) -0.030(2) -0.010(2)
C63 0.042(2) 0.035(2) 0.096(4) 0.011(2) -0.033(3) -0.012(2)
C64 0.039(2) 0.028(2) 0.052(3) -0.0044(18) -0.0129(19) -0.0119(17)
C65 0.030(2) 0.035(2) 0.047(2) -0.0021(18) -0.0096(17) -0.0125(17)
C66 0.031(2) 0.038(2) 0.032(2) -0.0043(16) -0.0061(16) -0.0167(17)
C67 0.037(2) 0.034(2) 0.035(2) 0.0026(17) -0.0084(17) -0.0154(17)
C68 0.036(2) 0.035(2) 0.032(2) 0.0028(16) -0.0111(17) -0.0170(17)
C69 0.036(2) 0.033(2) 0.031(2) -0.0017(16) -0.0110(16) -0.0148(17)
C70 0.038(2) 0.0296(19) 0.031(2) 0.0030(15) -0.0134(16) -0.0151(16)
C71 0.053(3) 0.041(2) 0.073(3) 0.020(2) -0.041(2) -0.025(2)
C72 0.041(2) 0.039(2) 0.087(4) 0.018(2) -0.031(2) -0.011(2)
C73 0.045(3) 0.043(3) 0.269(10) 0.050(4) -0.069(5) -0.024(3)
C75 0.051(3) 0.037(3) 0.132(5) 0.026(3) -0.036(3) -0.026(2)
C76 0.112(5) 0.079(4) 0.185(8) 0.035(5) -0.103(5) -0.051(4)
C77 0.047(2) 0.038(2) 0.058(3) 0.014(2) -0.018(2) -0.0169(19)
C78 0.059(3) 0.039(2) 0.060(3) -0.003(2) -0.019(2) -0.012(2)
C79 0.061(3) 0.034(3) 0.175(6) 0.026(3) -0.062(4) -0.020(2)
C80 0.090(5) 0.049(4) 0.236(10) 0.025(5) 0.018(6) 0.006(4)
C81 0.052(3) 0.044(3) 0.202(8) 0.025(4) -0.057(4) -0.018(3)
C82 0.097(8) 0.071(7) 0.191(13) -0.008(7) -0.116(9) -0.030(6)
C83 0.037(2) 0.038(2) 0.059(3) 0.009(2) -0.018(2) -0.0190(18)
C84 0.061(3) 0.063(3) 0.086(4) 0.003(3) -0.039(3) -0.039(3)
C85 0.037(2) 0.044(2) 0.044(2) 0.0075(18) -0.0149(18) -0.0261(18)
C86 0.052(3) 0.056(3) 0.048(3) 0.016(2) -0.014(2) -0.031(2)
C87 0.035(2) 0.050(2) 0.044(2) -0.0180(19) -0.0094(18) -0.0145(19)
C88 0.054(3) 0.047(3) 0.050(3) -0.008(2) -0.001(2) -0.027(2)
C89 0.038(2) 0.049(2) 0.039(2) -0.0098(19) -0.0145(18) -0.0098(19)
C90 0.033(2) 0.047(2) 0.045(2) -0.0133(19) -0.0050(18) -0.0182(18)
C91 0.049(2) 0.032(2) 0.033(2) 0.0068(17) -0.0105(18) -0.0173(18)
C92 0.043(2) 0.037(2) 0.030(2) -0.0007(16) -0.0184(17) -0.0073(18)
C93 0.090(3) 0.033(2) 0.032(2) -0.0038(18) -0.009(2) -0.030(2)
C94 0.075(3) 0.033(2) 0.040(2) -0.0057(19) -0.029(2) 0.008(2)
C74 0.065(5) 0.139(7) 0.288(13) -0.081(8) 0.043(6) -0.042(5)

loop_
_atom_type_symbol
_atom_type_description
_atom_type_scat_dispersion_real
_atom_type_scat_dispersion_imag
_atom_type_scat_source
C C 0.0033 0.0016 'International Tables Vol C Tables 4.2.6.8 and 6.1.1.4'
H H 0.0000 0.0000 'International Tables Vol C Tables 4.2.6.8 and 6.1.1.4'
N N 0.0061 0.0033 'International Tables Vol C Tables 4.2.6.8 and 6.1.1.4'
Mg Mg 0.0486 0.0363 'International Tables Vol C Tables 4.2.6.8 and 6.1.1.4'
O O 0.0106 0.0060 'International Tables Vol C Tables 4.2.6.8 and 6.1.1.4'
Cl Cl 0.1484 0.1585 'International Tables Vol C Tables 4.2.6.8 and 6.1.1.4'

loop_
_geom_angle_atom_site_label_1
_geom_angle_atom_site_label_2
_geom_angle_atom_site_label_3
_geom_angle
_geom_angle_site_symmetry_1
_geom_angle_site_symmetry_3
N1 Mg1 N3 179.65(13) . .
N1 Mg1 N2 92.30(12) . .
N3 Mg1 N2 87.84(12) . .
N1 Mg1 N4 88.52(11) . .
N3 Mg1 N4 91.33(12) . .
N2 Mg1 N4 178.86(13) . .
N1 Mg1 O1 87.32(11) . .
N3 Mg1 O1 92.36(12) . .
N2 Mg1 O1 91.81(11) . .
N4 Mg1 O1 87.45(11) . .
N1 Mg1 O3 87.53(11) . .
N3 Mg1 O3 92.79(11) . .
N2 Mg1 O3 88.12(11) . .
N4 Mg1 O3 92.70(11) . .
O1 Mg1 O3 174.84(11) . .
N9 Mg2 N6 87.34(12) . .
N9 Mg2 N7 179.01(13) . .
N6 Mg2 N7 92.09(12) . .
N9 Mg2 N8 92.24(12) . .
N6 Mg2 N8 179.20(14) . .
N7 Mg2 N8 88.34(12) . .
N9 Mg2 O4 88.14(11) . .
N6 Mg2 O4 91.53(11) . .
N7 Mg2 O4 91.07(12) . .
N8 Mg2 O4 89.14(11) . .
N9 Mg2 O2 92.00(11) . .
N6 Mg2 O2 91.84(11) . .
N7 Mg2 O2 88.82(12) . .
N8 Mg2 O2 87.50(11) . .
O4 Mg2 O2 176.64(11) . .
C87 O1 C90 110.7(3) . .
C87 O1 Mg1 127.3(2) . .
C90 O1 Mg1 121.9(2) . .
C88 O2 C89 108.4(3) . .
C88 O2 Mg2 122.8(2) . .
C89 O2 Mg2 120.4(2) . .
C92 O3 C91 110.2(3) 2_477 .
C92 O3 Mg1 123.0(2) 2_477 .
C91 O3 Mg1 122.2(2) . .
C94 O4 C93 108.2(3) . .
C94 O4 Mg2 123.9(2) . .
C93 O4 Mg2 122.7(2) . .
C1 N1 C4 107.7(3) . .
C1 N1 Mg1 128.9(2) . .
C4 N1 Mg1 123.3(2) . .
C9 N2 C6 107.6(3) . .
C9 N2 Mg1 128.0(3) . .
C6 N2 Mg1 124.3(2) . .
C11 N3 C14 105.8(3) . .
C11 N3 Mg1 128.2(3) . .
C14 N3 Mg1 125.7(2) . .
C16 N4 C19 108.4(3) . .
C16 N4 Mg1 123.5(2) . .
C19 N4 Mg1 128.0(2) . .
C45 N5 C38 110.2(3) . .
C45 N5 H5A 124.9 . .
C38 N5 H5A 124.9 . .
C54 N6 C51 107.0(3) . .
C54 N6 Mg2 122.9(2) . .
C51 N6 Mg2 130.0(2) . .
C56 N7 C59 106.4(3) . .
C56 N7 Mg2 125.5(2) . .
C59 N7 Mg2 127.8(2) . .
C64 N8 C61 106.9(3) . .
C64 N8 Mg2 125.4(2) . .
C61 N8 Mg2 127.7(3) . .
C66 N9 C69 108.1(3) . .
C66 N9 Mg2 122.9(2) . .
C69 N9 Mg2 128.9(2) . .
N1 C1 C20 122.8(3) . .
N1 C1 C2 109.1(3) . .
C20 C1 C2 128.1(3) . .
C3 C2 C1 106.2(3) . .
C3 C2 C21 121.2(3) . .
C1 C2 C21 132.5(3) . .
C2 C3 C4 107.3(3) . .
C2 C3 C23 128.2(3) . .
C4 C3 C23 124.5(3) . .
N1 C4 C5 125.7(3) . .
N1 C4 C3 109.6(3) . .
C5 C4 C3 124.5(3) . .
C6 C5 C4 129.2(3) . .
C6 C5 H5B 115.4 . .
C4 C5 H5B 115.4 . .
N2 C6 C5 125.1(3) . .
N2 C6 C7 109.0(3) . .
C5 C6 C7 125.9(4) . .
C8 C7 C6 106.6(3) . .
C8 C7 C25 128.3(4) . .
C6 C7 C25 125.0(4) . .
C7 C8 C9 107.9(3) . .
C7 C8 C27 127.8(4) . .
C9 C8 C27 124.2(4) . .
N2 C9 C10 124.3(3) . .
N2 C9 C8 108.9(3) . .
C10 C9 C8 126.8(4) . .
C9 C10 C11 127.7(4) . .
C9 C10 H10A 116.2 . .
C11 C10 H10A 116.2 . .
N3 C11 C10 123.8(4) . .
N3 C11 C12 110.4(3) . .
C10 C11 C12 125.7(4) . .
C13 C12 C11 106.7(3) . .
C13 C12 C29 126.5(4) . .
C11 C12 C29 126.6(4) . .
C12 C13 C14 105.9(3) . .
C12 C13 C31 128.1(4) . .
C14 C13 C31 125.9(4) . .
N3 C14 C15 123.0(3) . .
N3 C14 C13 111.1(3) . .
C15 C14 C13 125.9(4) . .
C16 C15 C14 130.2(4) . .
C16 C15 H15A 114.9 . .
C14 C15 H15A 114.9 . .
N4 C16 C15 126.0(3) . .
N4 C16 C17 110.0(3) . .
C15 C16 C17 124.0(3) . .
C18 C17 C16 106.8(3) . .
C18 C17 C33 129.0(3) . .
C16 C17 C33 123.9(3) . .
C17 C18 C19 106.8(3) . .
C17 C18 C35 120.9(3) . .
C19 C18 C35 132.3(3) . .
N4 C19 C20 123.8(3) . .
N4 C19 C18 107.9(3) . .
C20 C19 C18 128.3(3) . .
C19 C20 C1 127.7(3) . .
C19 C20 C37 116.8(3) . .
C1 C20 C37 115.6(3) . .
C2 C21 C22 113.5(3) . .
C2 C21 H21A 108.9 . .
C22 C21 H21A 108.9 . .
C2 C21 H21B 108.9 . .
C22 C21 H21B 108.9 . .
H21A C21 H21B 107.7 . .
C21 C22 H22A 109.5 . .
C21 C22 H22B 109.5 . .
H22A C22 H22B 109.5 . .
C21 C22 H22C 109.5 . .
H22A C22 H22C 109.5 . .
H22B C22 H22C 109.5 . .
C3 C23 C24 112.0(3) . .
C3 C23 H23A 109.2 . .
C24 C23 H23A 109.2 . .
C3 C23 H23B 109.2 . .
C24 C23 H23B 109.2 . .
H23A C23 H23B 107.9 . .
C23 C24 H24A 109.5 . .
C23 C24 H24B 109.5 . .
H24A C24 H24B 109.5 . .
C23 C24 H24C 109.5 . .
H24A C24 H24C 109.5 . .
H24B C24 H24C 109.5 . .
C7 C25 C26 110.8(4) . .
C7 C25 H25A 109.5 . .
C26 C25 H25A 109.5 . .
C7 C25 H25B 109.5 . .
C26 C25 H25B 109.5 . .
H25A C25 H25B 108.1 . .
C25 C26 H26A 109.5 . .
C25 C26 H26B 109.5 . .
H26A C26 H26B 109.5 . .
C25 C26 H26C 109.5 . .
H26A C26 H26C 109.5 . .
H26B C26 H26C 109.5 . .
C28 C27 C8 113.3(4) . .
C28 C27 H27A 108.9 . .
C8 C27 H27A 108.9 . .
C28 C27 H27B 108.9 . .
C8 C27 H27B 108.9 . .
H27A C27 H27B 107.7 . .
C27 C28 H28A 109.5 . .
C27 C28 H28B 109.5 . .
H28A C28 H28B 109.5 . .
C27 C28 H28C 109.5 . .
H28A C28 H28C 109.5 . .
H28B C28 H28C 109.5 . .
C12 C29 C30 110.9(6) . .
C12 C29 H29A 109.5 . .
C30 C29 H29A 109.5 . .
C12 C29 H29B 109.5 . .
C30 C29 H29B 109.5 . .
H29A C29 H29B 108.1 . .
C29 C30 H30A 109.5 . .
C29 C30 H30B 109.5 . .
H30A C30 H30B 109.5 . .
C29 C30 H30C 109.5 . .
H30A C30 H30C 109.5 . .
H30B C30 H30C 109.5 . .
C13 C31 C32 113.6(4) . .
C13 C31 H31A 108.8 . .
C32 C31 H31A 108.8 . .
C13 C31 H31B 108.8 . .
C32 C31 H31B 108.8 . .
H31A C31 H31B 107.7 . .
C31 C32 H32A 109.5 . .
C31 C32 H32B 109.5 . .
H32A C32 H32B 109.5 . .
C31 C32 H32C 109.5 . .
H32A C32 H32C 109.5 . .
H32B C32 H32C 109.5 . .
C17 C33 C34 111.2(4) . .
C17 C33 H33A 109.4 . .
C34 C33 H33A 109.4 . .
C17 C33 H33B 109.4 . .
C34 C33 H33B 109.4 . .
H33A C33 H33B 108.0 . .
C33 C34 H34A 109.5 . .
C33 C34 H34B 109.5 . .
H34A C34 H34B 109.5 . .
C33 C34 H34C 109.5 . .
H34A C34 H34C 109.5 . .
H34B C34 H34C 109.5 . .
C18 C35 C36 114.7(4) . .
C18 C35 H35A 108.6 . .
C36 C35 H35A 108.6 . .
C18 C35 H35B 108.6 . .
C36 C35 H35B 108.6 . .
H35A C35 H35B 107.6 . .
C35 C36 H36A 109.5 . .
C35 C36 H36B 109.5 . .
H36A C36 H36B 109.5 . .
C35 C36 H36C 109.5 . .
H36A C36 H36C 109.5 . .
H36B C36 H36C 109.5 . .
C38 C37 C20 114.0(3) . .
C38 C37 H37A 108.8 . .
C20 C37 H37A 108.8 . .
C38 C37 H37B 108.8 . .
C20 C37 H37B 108.8 . .
H37A C37 H37B 107.6 . .
C39 C38 N5 107.1(3) . .
C39 C38 C37 129.9(3) . .
N5 C38 C37 123.0(3) . .
C38 C39 C42 107.0(3) . .
C38 C39 C40 125.8(4) . .
C42 C39 C40 127.1(3) . .
C39 C40 C41 113.5(3) . .
C39 C40 H40A 108.9 . .
C41 C40 H40A 108.9 . .
C39 C40 H40B 108.9 . .
C41 C40 H40B 108.9 . .
H40A C40 H40B 107.7 . .
C40 C41 H41A 109.5 . .
C40 C41 H41B 109.5 . .
H41A C41 H41B 109.5 . .
C40 C41 H41C 109.5 . .
H41A C41 H41C 109.5 . .
H41B C41 H41C 109.5 . .
C45 C42 C39 108.2(3) . .
C45 C42 C43 125.0(3) . .
C39 C42 C43 126.8(3) . .
C44 C43 C42 112.6(3) . .
C44 C43 H43A 109.1 . .
C42 C43 H43A 109.1 . .
C44 C43 H43B 109.1 . .
C42 C43 H43B 109.1 . .
H43A C43 H43B 107.8 . .
C43 C44 H44A 109.5 . .
C43 C44 H44B 109.5 . .
H44A C44 H44B 109.5 . .
C43 C44 H44C 109.5 . .
H44A C44 H44C 109.5 . .
H44B C44 H44C 109.5 . .
C42 C45 N5 107.5(3) . .
C42 C45 C46 128.9(3) . .
N5 C45 C46 123.5(3) . .
C45 C46 C70 119.6(3) . .
C45 C46 H46A 107.4 . .
C70 C46 H46A 107.4 . .
C45 C46 H46B 107.4 . .
C70 C46 H46B 107.4 . .
H46A C46 H46B 106.9 . .
N6 C51 C70 122.7(3) . .
N6 C51 C52 109.3(3) . .
C70 C51 C52 128.1(3) . .
C53 C52 C51 106.0(3) . .
C53 C52 C71 120.4(3) . .
C51 C52 C71 133.4(4) . .
C52 C53 C54 108.0(4) . .
C52 C53 C73 128.5(4) . .
C54 C53 C73 123.3(4) . .
N6 C54 C55 126.2(3) . .
N6 C54 C53 109.6(3) . .
C55 C54 C53 124.1(4) . .
C54 C55 C56 129.3(4) . .
C54 C55 H55A 115.3 . .
C56 C55 H55A 115.3 . .
N7 C56 C55 123.5(3) . .
N7 C56 C57 110.6(3) . .
C55 C56 C57 125.9(4) . .
C58 C57 C56 106.0(3) . .
C58 C57 C75 128.2(4) . .
C56 C57 C75 125.6(4) . .
C57 C58 C59 106.6(3) . .
C57 C58 C77 128.2(4) . .
C59 C58 C77 125.0(4) . .
N7 C59 C60 124.1(3) . .
N7 C59 C58 110.4(3) . .
C60 C59 C58 125.5(3) . .
C61 C60 C59 127.4(3) . .
C61 C60 H60A 116.3 . .
C59 C60 H60A 116.3 . .
N8 C61 C60 124.4(3) . .
N8 C61 C62 109.4(3) . .
C60 C61 C62 126.1(3) . .
C63 C62 C61 107.3(3) . .
C63 C62 C79 127.8(4) . .
C61 C62 C79 124.9(4) . .
C62 C63 C64 106.4(4) . .
C62 C63 C81 128.0(4) . .
C64 C63 C81 125.6(4) . .
N8 C64 C65 123.9(3) . .
N8 C64 C63 109.9(3) . .
C65 C64 C63 126.2(4) . .
C64 C65 C66 129.1(4) . .
C64 C65 H65A 115.5 . .
C66 C65 H65A 115.5 . .
N9 C66 C65 126.3(3) . .
N9 C66 C67 110.1(3) . .
C65 C66 C67 123.7(3) . .
C68 C67 C66 107.1(3) . .
C68 C67 C83 127.3(3) . .
C66 C67 C83 125.4(3) . .
C67 C68 C69 106.4(3) . .
C67 C68 C85 121.6(3) . .
C69 C68 C85 132.0(3) . .
N9 C69 C70 124.6(3) . .
N9 C69 C68 108.3(3) . .
C70 C69 C68 127.1(3) . .
C69 C70 C51 125.8(3) . .
C69 C70 C46 116.4(3) . .
C51 C70 C46 117.4(3) . .
C52 C71 C72 113.3(3) . .
C52 C71 H71A 108.9 . .
C72 C71 H71A 108.9 . .
C52 C71 H71B 108.9 . .
C72 C71 H71B 108.9 . .
H71A C71 H71B 107.7 . .
C71 C72 H72A 109.5 . .
C71 C72 H72B 109.5 . .
H72A C72 H72B 109.5 . .
C71 C72 H72C 109.5 . .
H72A C72 H72C 109.5 . .
H72B C72 H72C 109.5 . .
C53 C73 C74 105.5(5) . .
C53 C73 H73A 110.6 . .
C74 C73 H73A 110.6 . .
C53 C73 H73B 110.6 . .
C74 C73 H73B 110.6 . .
H73A C73 H73B 108.8 . .
C57 C75 C76 111.7(4) . .
C57 C75 H75A 109.3 . .
C76 C75 H75A 109.3 . .
C57 C75 H75B 109.3 . .
C76 C75 H75B 109.3 . .
H75A C75 H75B 107.9 . .
C75 C76 H76A 109.5 . .
C75 C76 H76B 109.5 . .
H76A C76 H76B 109.5 . .
C75 C76 H76C 109.5 . .
H76A C76 H76C 109.5 . .
H76B C76 H76C 109.5 . .
C58 C77 C78 113.4(3) . .
C58 C77 H77A 108.9 . .
C78 C77 H77A 108.9 . .
C58 C77 H77B 108.9 . .
C78 C77 H77B 108.9 . .
H77A C77 H77B 107.7 . .
C77 C78 H78A 109.5 . .
C77 C78 H78B 109.5 . .
H78A C78 H78B 109.5 . .
C77 C78 H78C 109.5 . .
H78A C78 H78C 109.5 . .
H78B C78 H78C 109.5 . .
C62 C79 C80 112.5(5) . .
C62 C79 H79A 109.1 . .
C80 C79 H79A 109.1 . .
C62 C79 H79B 109.1 . .
C80 C79 H79B 109.1 . .
H79A C79 H79B 107.8 . .
C79 C80 H80A 109.5 . .
C79 C80 H80B 109.5 . .
H80A C80 H80B 109.5 . .
C79 C80 H80C 109.5 . .
H80A C80 H80C 109.5 . .
H80B C80 H80C 109.5 . .
C63 C81 C82 107.0(6) . .
C63 C81 C82A 98.8(9) . .
C82 C81 C82A 153.4(9) . .
C63 C81 H81A 110.8 . .
C82 C81 H81A 110.0 . .
C82A C81 H81A 53.0 . .
C63 C81 H81B 110.8 . .
C82 C81 H81B 110.3 . .
C82A C81 H81B 64.7 . .
H81A C81 H81B 108.0 . .
C63 C81 H81C 112.7 . .
C82 C81 H81C 64.5 . .
C82A C81 H81C 111.2 . .
C63 C81 H81D 112.8 . .
C82 C81 H81D 52.9 . .
C82A C81 H81D 111.1 . .
H81C C81 H81D 109.8 . .
C81 C82 H81C 33.3 . .
C81 C82 H81D 33.5 . .
H81C C82 H81D 63.5 . .
C81 C82 H82A 109.5 . .
H81C C82 H82A 88.9 . .
H81D C82 H82A 106.9 . .
C81 C82 H82B 109.5 . .
H81C C82 H82B 93.5 . .
H81D C82 H82B 136.2 . .
H82A C82 H82B 109.5 . .
C81 C82 H82C 109.5 . .
H81C C82 H82C 142.5 . .
H81D C82 H82C 79.7 . .
H82A C82 H82C 109.5 . .
H82B C82 H82C 109.5 . .
C81 C82A H81A 30.5 . .
C81 C82A H82D 109.5 . .
H81A C82A H82D 139.8 . .
C81 C82A H82E 109.5 . .
H81A C82A H82E 94.3 . .
H82D C82A H82E 109.5 . .
C81 C82A H82F 109.5 . .
H81A C82A H82F 91.3 . .
H82D C82A H82F 109.5 . .
H82E C82A H82F 109.5 . .
C67 C83 C84 112.2(3) . .
C67 C83 H83A 109.2 . .
C84 C83 H83A 109.2 . .
C67 C83 H83B 109.2 . .
C84 C83 H83B 109.2 . .
H83A C83 H83B 107.9 . .
C83 C84 H84A 109.5 . .
C83 C84 H84B 109.5 . .
H84A C84 H84B 109.5 . .
C83 C84 H84C 109.5 . .
H84A C84 H84C 109.5 . .
H84B C84 H84C 109.5 . .
C68 C85 C86 114.3(3) . .
C68 C85 H85A 108.7 . .
C86 C85 H85A 108.7 . .
C68 C85 H85B 108.7 . .
C86 C85 H85B 108.7 . .
H85A C85 H85B 107.6 . .
C85 C86 H86A 109.5 . .
C85 C86 H86B 109.5 . .
H86A C86 H86B 109.5 . .
C85 C86 H86C 109.5 . .
H86A C86 H86C 109.5 . .
H86B C86 H86C 109.5 . .
O1 C87 C88 110.8(3) . .
O1 C87 H87A 109.5 . .
C88 C87 H87A 109.5 . .
O1 C87 H87B 109.5 . .
C88 C87 H87B 109.5 . .
H87A C87 H87B 108.1 . .
O2 C88 C87 111.1(3) . .
O2 C88 H88A 109.4 . .
C87 C88 H88A 109.4 . .
O2 C88 H88B 109.4 . .
C87 C88 H88B 109.4 . .
H88A C88 H88B 108.0 . .
O2 C89 C90 110.9(3) . .
O2 C89 H89A 109.5 . .
C90 C89 H89A 109.5 . .
O2 C89 H89B 109.5 . .
C90 C89 H89B 109.5 . .
H89A C89 H89B 108.0 . .
O1 C90 C89 109.2(3) . .
O1 C90 H90A 109.8 . .
C89 C90 H90A 109.8 . .
O1 C90 H90B 109.8 . .
C89 C90 H90B 109.8 . .
H90A C90 H90B 108.3 . .
O3 C91 C92 110.0(3) . .
O3 C91 H91A 109.7 . .
C92 C91 H91A 109.7 . .
O3 C91 H91B 109.7 . .
C92 C91 H91B 109.7 . .
H91A C91 H91B 108.2 . .
O3 C92 C91 110.1(3) 2_477 .
O3 C92 H92A 109.6 2_477 .
C91 C92 H92A 109.6 . .
O3 C92 H92B 109.6 2_477 .
C91 C92 H92B 109.6 . .
H92A C92 H92B 108.1 . .
O4 C93 C94 110.2(3) . 2_566
O4 C93 H93A 109.6 . .
C94 C93 H93A 109.6 2_566 .
O4 C93 H93B 109.6 . .
C94 C93 H93B 109.6 2_566 .
H93A C93 H93B 108.1 . .
O4 C94 C93 110.3(3) . 2_566
O4 C94 H94A 109.6 . .
C93 C94 H94A 109.6 2_566 .
O4 C94 H94B 109.6 . .
C93 C94 H94B 109.6 2_566 .
H94A C94 H94B 108.1 . .
C73 C74 H74A 109.5 . .
C73 C74 H74B 109.5 . .
H74A C74 H74B 109.5 . .
C73 C74 H74C 109.5 . .
H74A C74 H74C 109.5 . .
H74B C74 H74C 109.5 . .

loop_
_geom_bond_atom_site_label_1
_geom_bond_atom_site_label_2
_geom_bond_distance
_geom_bond_site_symmetry_2
Mg1 N1 2.073(3) .
Mg1 N3 2.079(3) .
Mg1 N2 2.080(3) .
Mg1 N4 2.080(3) .
Mg1 O1 2.163(3) .
Mg1 O3 2.174(3) .
Mg2 N9 2.065(3) .
Mg2 N6 2.069(3) .
Mg2 N7 2.070(3) .
Mg2 N8 2.070(3) .
Mg2 O4 2.246(3) .
Mg2 O2 2.272(3) .
O1 C87 1.425(4) .
O1 C90 1.443(4) .
O2 C88 1.443(5) .
O2 C89 1.444(5) .
O3 C92 1.429(4) 2_477
O3 C91 1.440(4) .
O4 C94 1.430(5) .
O4 C93 1.438(5) .
N1 C1 1.363(4) .
N1 C4 1.371(4) .
N2 C9 1.368(5) .
N2 C6 1.369(5) .
N3 C11 1.365(4) .
N3 C14 1.373(5) .
N4 C16 1.362(4) .
N4 C19 1.376(4) .
N5 C45 1.375(4) .
N5 C38 1.385(4) .
N5 H5A 0.8800 .
N6 C54 1.371(5) .
N6 C51 1.380(4) .
N7 C56 1.361(5) .
N7 C59 1.370(4) .
N8 C64 1.366(5) .
N8 C61 1.377(4) .
N9 C66 1.374(4) .
N9 C69 1.376(4) .
C1 C20 1.438(5) .
C1 C2 1.476(5) .
C2 C3 1.365(5) .
C2 C21 1.510(5) .
C3 C4 1.448(5) .
C3 C23 1.511(5) .
C4 C5 1.412(5) .
C5 C6 1.375(5) .
C5 H5B 0.9500 .
C6 C7 1.478(5) .
C7 C8 1.339(6) .
C7 C25 1.496(6) .
C8 C9 1.462(5) .
C8 C27 1.516(5) .
C9 C10 1.387(5) .
C10 C11 1.406(5) .
C10 H10A 0.9500 .
C11 C12 1.456(6) .
C12 C13 1.368(5) .
C12 C29 1.507(6) .
C13 C14 1.447(5) .
C13 C31 1.492(6) .
C14 C15 1.389(5) .
C15 C16 1.389(5) .
C15 H15A 0.9500 .
C16 C17 1.455(5) .
C17 C18 1.369(5) .
C17 C33 1.486(5) .
C18 C19 1.490(5) .
C18 C35 1.503(5) .
C19 C20 1.409(5) .
C20 C37 1.514(5) .
C21 C22 1.535(5) .
C21 H21A 0.9900 .
C21 H21B 0.9900 .
C22 H22A 0.9800 .
C22 H22B 0.9800 .
C22 H22C 0.9800 .
C23 C24 1.536(5) .
C23 H23A 0.9900 .
C23 H23B 0.9900 .
C24 H24A 0.9800 .
C24 H24B 0.9800 .
C24 H24C 0.9800 .
C25 C26 1.612(8) .
C25 H25A 0.9900 .
C25 H25B 0.9900 .
C26 H26A 0.9800 .
C26 H26B 0.9800 .
C26 H26C 0.9800 .
C27 C28 1.494(8) .
C27 H27A 0.9900 .
C27 H27B 0.9900 .
C28 H28A 0.9800 .
C28 H28B 0.9800 .
C28 H28C 0.9800 .
C29 C30 1.512(11) .
C29 H29A 0.9900 .
C29 H29B 0.9900 .
C30 H30A 0.9800 .
C30 H30B 0.9800 .
C30 H30C 0.9800 .
C31 C32 1.499(7) .
C31 H31A 0.9900 .
C31 H31B 0.9900 .
C32 H32A 0.9800 .
C32 H32B 0.9800 .
C32 H32C 0.9800 .
C33 C34 1.566(7) .
C33 H33A 0.9900 .
C33 H33B 0.9900 .
C34 H34A 0.9800 .
C34 H34B 0.9800 .
C34 H34C 0.9800 .
C35 C36 1.508(7) .
C35 H35A 0.9900 .
C35 H35B 0.9900 .
C36 H36A 0.9800 .
C36 H36B 0.9800 .
C36 H36C 0.9800 .
C37 C38 1.489(5) .
C37 H37A 0.9900 .
C37 H37B 0.9900 .
C38 C39 1.380(5) .
C39 C42 1.434(5) .
C39 C40 1.493(5) .
C40 C41 1.525(5) .
C40 H40A 0.9900 .
C40 H40B 0.9900 .
C41 H41A 0.9800 .
C41 H41B 0.9800 .
C41 H41C 0.9800 .
C42 C45 1.363(5) .
C42 C43 1.522(5) .
C43 C44 1.521(5) .
C43 H43A 0.9900 .
C43 H43B 0.9900 .
C44 H44A 0.9800 .
C44 H44B 0.9800 .
C44 H44C 0.9800 .
C45 C46 1.504(5) .
C46 C70 1.532(5) .
C46 H46A 0.9900 .
C46 H46B 0.9900 .
C51 C70 1.427(5) .
C51 C52 1.462(5) .
C52 C53 1.365(5) .
C52 C71 1.510(5) .
C53 C54 1.435(5) .
C53 C73 1.506(6) .
C54 C55 1.394(5) .
C55 C56 1.395(5) .
C55 H55A 0.9500 .
C56 C57 1.466(5) .
C57 C58 1.367(5) .
C57 C75 1.495(6) .
C58 C59 1.456(5) .
C58 C77 1.487(5) .
C59 C60 1.407(5) .
C60 C61 1.386(5) .
C60 H60A 0.9500 .
C61 C62 1.444(5) .
C62 C63 1.363(6) .
C62 C79 1.499(6) .
C63 C64 1.452(5) .
C63 C81 1.495(7) .
C64 C65 1.392(5) .
C65 C66 1.401(5) .
C65 H65A 0.9500 .
C66 C67 1.450(5) .
C67 C68 1.377(5) .
C67 C83 1.488(5) .
C68 C69 1.494(5) .
C68 C85 1.504(5) .
C69 C70 1.411(5) .
C71 C72 1.523(6) .
C71 H71A 0.9900 .
C71 H71B 0.9900 .
C72 H72A 0.9800 .
C72 H72B 0.9800 .
C72 H72C 0.9800 .
C73 C74 1.879(13) .
C73 H73A 0.9900 .
C73 H73B 0.9900 .
C75 C76 1.580(9) .
C75 H75A 0.9900 .
C75 H75B 0.9900 .
C76 H76A 0.9800 .
C76 H76B 0.9800 .
C76 H76C 0.9800 .
C77 C78 1.535(6) .
C77 H77A 0.9900 .
C77 H77B 0.9900 .
C78 H78A 0.9800 .
C78 H78B 0.9800 .
C78 H78C 0.9800 .
C79 C80 1.526(9) .
C79 H79A 0.9900 .
C79 H79B 0.9900 .
C80 H80A 0.9800 .
C80 H80B 0.9800 .
C80 H80C 0.9800 .
C81 C82 1.736(13) .
C81 C82A 1.89(2) .
C81 H81A 0.9644 .
C81 H81B 0.9650 .
C81 H81C 0.9608 .
C81 H81D 0.9594 .
C82 H81C 1.5818 .
C82 H81D 1.3866 .
C82 H82A 0.9800 .
C82 H82B 0.9800 .
C82 H82C 0.9800 .
C82A H81A 1.5190 .
C82A H82D 0.9800 .
C82A H82E 0.9800 .
C82A H82F 0.9800 .
C83 C84 1.523(6) .
C83 H83A 0.9900 .
C83 H83B 0.9900 .
C84 H84A 0.9800 .
C84 H84B 0.9800 .
C84 H84C 0.9800 .
C85 C86 1.522(5) .
C85 H85A 0.9900 .
C85 H85B 0.9900 .
C86 H86A 0.9800 .
C86 H86B 0.9800 .
C86 H86C 0.9800 .
C87 C88 1.495(6) .
C87 H87A 0.9900 .
C87 H87B 0.9900 .
C88 H88A 0.9900 .
C88 H88B 0.9900 .
C89 C90 1.492(5) .
C89 H89A 0.9900 .
C89 H89B 0.9900 .
C90 H90A 0.9900 .
C90 H90B 0.9900 .
C91 C92 1.501(5) .
C91 H91A 0.9900 .
C91 H91B 0.9900 .
C92 O3 1.429(4) 2_477
C92 H92A 0.9900 .
C92 H92B 0.9900 .
C93 C94 1.487(6) 2_566
C93 H93A 0.9900 .
C93 H93B 0.9900 .
C94 C93 1.487(6) 2_566
C94 H94A 0.9900 .
C94 H94B 0.9900 .
C74 H74A 0.9800 .
C74 H74B 0.9800 .
C74 H74C 0.9800 .
